data_7706905
loop_
_publ_author_name
'M\/oller, Mads Sondrup'
'Kongsted, Jacob'
'McKenzie, Christine J.'

_publ_section_title
;
 Preparation of organocobalt(iii) complexes via O<sub>2</sub> activation.
;
_journal_issue 14
_journal_name_full 'Dalton transactions (Cambridge, England : 2003)'
_journal_page_first 4819
_journal_page_last 4829
_journal_paper_doi 10.1039/d1dt00563d
_journal_volume 50
_journal_year 2021
_chemical_formula_moiety 'C18 H16 Co F3 N2 O3, 2(C2 H3 F3 O)'
_chemical_formula_sum 'C22 H22 Co F9 N2 O5'
_chemical_formula_weight 624.34
_chemical_name_systematic
'(N,N'-Ethylene-bis(salicylideneiminato))-(2,2,2-trifluoroethoxy)-cobalt(iii) 2,2,2-trifluoroethanol solvate'
_space_group_crystal_system triclinic
_space_group_IT_number 2
_space_group_name_Hall '-P 1'
_space_group_name_H-M_alt 'P -1'
_atom_sites_solution_hydrogens geom
_atom_sites_solution_primary dual
_audit_creation_date 2020-06-17
_audit_creation_method
;
Olex2 1.3
(compiled Nov 21 2019 18:26:39 for OlexSys, GUI svn.r6003)
;
_audit_update_record
;
2020-11-20 deposited with the CCDC.	2021-03-15 downloaded from the CCDC.
;
_cell_angle_alpha 105.961(2)
_cell_angle_beta 102.9240(10)
_cell_angle_gamma 109.030(2)
_cell_formula_units_Z 2
_cell_length_a 9.3662(2)
_cell_length_b 11.9220(3)
_cell_length_c 13.0281(2)
_cell_measurement_reflns_used 18968
_cell_measurement_temperature 100.00(10)
_cell_measurement_theta_max 74.5480
_cell_measurement_theta_min 3.7520
_cell_volume 1241.20(5)
_computing_cell_refinement 'CrysAlisPro 1.171.40.67a (Rigaku OD, 2019)'
_computing_data_collection 'CrysAlisPro 1.171.40.67a (Rigaku OD, 2019)'
_computing_data_reduction 'CrysAlisPro 1.171.40.67a (Rigaku OD, 2019)'
_computing_molecular_graphics 'Olex2 1.3 (Dolomanov et al., 2009)'
_computing_publication_material 'Olex2 1.3 (Dolomanov et al., 2009)'
_computing_structure_refinement 'SHELXL 2018/1 (Sheldrick, 2015)'
_computing_structure_solution 'SHELXT 2014/5 (Sheldrick, 2014)'
_diffrn_ambient_environment N~2~
_diffrn_ambient_temperature 100.00(10)
_diffrn_detector 'CCD plate'
_diffrn_detector_area_resol_mean 5.2923
_diffrn_detector_type AtlasS2
_diffrn_measured_fraction_theta_full 0.999
_diffrn_measured_fraction_theta_max 0.982
_diffrn_measurement_details
;
List of Runs (angles in degrees, time in seconds):

  # Type    Start    End  Width  t~exp~   \w     \q     \k     \f   Frames
#--------------------------------------------------------------------------
  1  \w     26.00 123.00   1.00    7.18    --   54.00  80.00   8.98   97
  2  \w     73.00 169.00   1.00    7.18    --  100.40  77.00  60.00   96
  3  \w    137.00 168.00   1.00    7.18    --  100.40  61.00   0.00   31
  4  \w     88.00 169.00   1.00    7.18    --  100.40  30.00 150.00   81
  5  \w     82.00 107.00   1.00    7.18    --  100.40 -94.00   0.00   25
  6  \w     56.00 112.00   1.00    7.18    --  100.40-125.00 -30.00   56
  7  \w     54.00 109.00   1.00    7.18    --  100.40-107.00  -6.53   55
  8  \w     79.00 105.00   1.00    7.18    --  100.40 -94.00 120.00   26
  9  \w     77.00 104.00   1.00    7.18    --  100.40 -94.00 150.00   27
 10  \w     36.00  73.00   1.00    7.18    --  100.40 -94.00 150.00   37
 11  \w     28.00  71.00   1.00    7.18    --  100.40 -94.00 120.00   43
 12  \w     28.00 105.00   1.00    7.18    --  100.40 -94.00  60.00   77
 13  \w     27.00  66.00   1.00    7.18    --  100.40   0.00 120.00   39
 14  \w     30.00 127.00   1.00    7.18    --   58.00  80.00 122.45   97
 15  \w     73.00 169.00   1.00    7.18    --  100.40  77.00  90.00   96
 16  \w     74.00 155.00   1.00    7.18    --  100.40  77.00 -90.00   81
 17  \w     81.00 159.00   1.00    7.18    --  100.40  61.00-120.00   78
 18  \w     76.00 149.00   1.00    7.18    --  100.40  77.00-180.00   73
 19  \w     73.00 169.00   1.00    7.18    --  100.40  77.00-150.00   96
 20  \w     78.00 124.00   1.00    7.18    --  100.40  61.00   0.00   46
 21  \w     73.00 156.00   1.00    7.18    --  100.40  77.00  30.00   83
 22  \w     74.00 168.00   1.00    7.18    --  100.40  77.00 150.00   94
 23  \w     73.00 166.00   1.00    7.18    --  100.40  77.00 -60.00   93
 24  \w     46.00 143.00   1.00    7.18    --   74.00  80.00 -31.54   97
 25  \w     38.00 135.00   1.00    7.18    --   66.00  80.00  49.58   97
 26  \w     43.00 139.00   1.00    7.18    --   70.00  76.00 -65.41   96
 27  \w     34.00 131.00   1.00    7.18    --   62.00  79.00  18.87   97
 28  \w     27.00 123.00   1.00    7.18    --   54.00  78.00 -81.52   96
 29  \w     17.00  43.00   1.00    1.80    --   46.00  82.00 102.26   26
 30  \w     34.00 131.00   1.00    7.18    --   62.00  80.00 162.93   97
 31  \w     15.00  43.00   1.00    1.80    --   46.00  87.00 -19.56   28
 32  \w      0.00  32.00   1.00    1.80    --   34.00  95.00  31.87   32
 33  \w    -49.00 -23.00   1.00    1.80    --   14.00 145.00 140.31   26
 34  \w    -77.00  75.00   1.00    1.80    --   -0.75   0.00  90.00  152
 35  \w     33.00  65.00   1.00    7.18    --  100.40 -61.00-150.00   32
 36  \w     31.00 127.00   1.00    7.18    --  100.40 -77.00-180.00   96
 37  \w     29.00  69.00   1.00    7.18    --  100.40 -94.00   0.00   40
 38  \w    -41.00  44.00   1.00    1.80    --   26.00 -46.00-165.73   85
 39  \w    -11.00  15.00   1.00    1.80    --   26.00 102.00-130.48   26
 40  \w     14.00  42.00   1.00    1.80    --   46.00  91.00-157.78   28
 41  \w    -87.00 -15.00   1.00    7.18    --  -82.50 125.00 -30.00   72
 42  \w   -135.00 -38.00   1.00    7.18    --  -66.00 -79.00  48.26   97
 43  \w   -135.00 -38.00   1.00    7.18    --  -66.00 -80.00-100.10   97
 44  \w   -143.00 -47.00   1.00    7.18    --  -74.00 -76.00-174.28   96
 45  \w   -143.00 -47.00   1.00    7.18    --  -74.00 -76.00-142.85   96
 46  \w   -151.00 -58.00   1.00    7.18    --  -82.50 -68.00  26.04   93
 47  \w   -147.00 -52.00   1.00    7.18    --  -78.00 -74.00 147.79   95
 48  \w   -147.00 -50.00   1.00    7.18    --  -78.00 -79.00 129.13   97
 49  \w   -151.00 -54.00   1.00    7.18    --  -82.00 -79.00 175.98   97
 50  \w   -152.00 -55.00   1.00    7.18    --  -82.50 -78.00  87.50   97
 51  \w   -151.00 -57.00   1.00    7.18    --  -82.50 -71.00 -60.29   94
 52  \w   -152.00 -55.00   1.00    7.18    --  -82.50 -78.00-151.47   97
 53  \w   -151.00 -55.00   1.00    7.18    --  -82.50 -77.00  60.00   96
 54  \w   -151.00 -56.00   1.00    7.18    --  -82.50 -76.00-106.35   95
 55  \w   -151.00 -57.00   1.00    7.18    --  -82.50 -70.00 -20.98   94
 56  \w   -152.00 -55.00   1.00    7.18    --  -82.50 -78.00 -37.43   97
 57  \w   -152.00 -54.00   1.00    7.18    --  -82.50 -80.00 106.22   98
 58  \w   -151.00 -56.00   1.00    7.18    --  -82.50 -74.00   8.04   95
;
_diffrn_measurement_device 'four-circle diffractometer'
_diffrn_measurement_device_type 'XtaLAB Synergy, Dualflex, AtlasS2'
_diffrn_measurement_method '\w scans'
_diffrn_orient_matrix_type 'CrysAlisPro convention (1999,Acta A55,543-557)'
_diffrn_orient_matrix_UB_11 0.0277736000
_diffrn_orient_matrix_UB_12 -0.0124763000
_diffrn_orient_matrix_UB_13 0.1166815000
_diffrn_orient_matrix_UB_21 0.1804833000
_diffrn_orient_matrix_UB_22 0.0856634000
_diffrn_orient_matrix_UB_23 0.0366929000
_diffrn_orient_matrix_UB_31 -0.0317657000
_diffrn_orient_matrix_UB_32 0.1195707000
_diffrn_orient_matrix_UB_33 0.0469621000
_diffrn_radiation_monochromator mirror
_diffrn_radiation_probe x-ray
_diffrn_radiation_type 'Cu K\a'
_diffrn_radiation_wavelength 1.54184
_diffrn_reflns_av_R_equivalents 0.0596
_diffrn_reflns_av_unetI/netI 0.0326
_diffrn_reflns_Laue_measured_fraction_full 0.999
_diffrn_reflns_Laue_measured_fraction_max 0.982
_diffrn_reflns_limit_h_max 11
_diffrn_reflns_limit_h_min -11
_diffrn_reflns_limit_k_max 14
_diffrn_reflns_limit_k_min -14
_diffrn_reflns_limit_l_max 16
_diffrn_reflns_limit_l_min -16
_diffrn_reflns_number 44153
_diffrn_reflns_point_group_measured_fraction_full 0.999
_diffrn_reflns_point_group_measured_fraction_max 0.982
_diffrn_reflns_theta_full 67.684
_diffrn_reflns_theta_max 74.456
_diffrn_reflns_theta_min 3.759
_diffrn_source 'micro-focus sealed X-ray tube'
_diffrn_source_type 'PhotonJet (Cu) X-ray Source'
_exptl_absorpt_coefficient_mu 6.404
_exptl_absorpt_correction_T_max 1.000
_exptl_absorpt_correction_T_min 0.512
_exptl_absorpt_correction_type gaussian
_exptl_absorpt_process_details
;
CrysAlisPro 1.171.40.67a (Rigaku Oxford Diffraction, 2019)
Numerical absorption correction based on gaussian integration over
			a multifaceted crystal model
Empirical absorption correction using spherical harmonics,
 implemented in SCALE3 ABSPACK scaling algorithm.
;
_exptl_crystal_colour 'intense red'
_exptl_crystal_density_diffrn 1.671
_exptl_crystal_description Lath
_exptl_crystal_F_000 632
_exptl_crystal_size_max 0.152
_exptl_crystal_size_mid 0.032
_exptl_crystal_size_min 0.022
_refine_diff_density_max 0.294
_refine_diff_density_min -0.348
_refine_diff_density_rms 0.055
_refine_ls_extinction_method none
_refine_ls_goodness_of_fit_ref 1.036
_refine_ls_hydrogen_treatment constr
_refine_ls_matrix_type full
_refine_ls_number_parameters 356
_refine_ls_number_reflns 4979
_refine_ls_number_restraints 0
_refine_ls_restrained_S_all 1.036
_refine_ls_R_factor_all 0.0374
_refine_ls_R_factor_gt 0.0327
_refine_ls_shift/su_max 0.001
_refine_ls_shift/su_mean 0.000
_refine_ls_structure_factor_coef Fsqd
_refine_ls_weighting_details 'w=1/[\s^2^(Fo^2^)+(0.0470P)^2^+0.4028P] where P=(Fo^2^+2Fc^2^)/3'
_refine_ls_weighting_scheme calc
_refine_ls_wR_factor_gt 0.0826
_refine_ls_wR_factor_ref 0.0849
_reflns_Friedel_coverage 0.000
_reflns_number_gt 4574
_reflns_number_total 4979
_reflns_threshold_expression 'I > 2\s(I)'
_cod_data_source_file d1dt00563d2.cif
_cod_data_source_block mads_a_CCDC3
_cod_depositor_comments 'Adding full bibliography for 7706901--7706909.cif.'
_cod_database_code 7706905
_shelx_shelxl_version_number 2018/1
_chemical_oxdiff_formula 'C22 H20 N2 O5 Co F9'
_shelx_space_group_comment
;
The symmetry employed for this shelxl refinement is uniquely defined
by the following loop, which should always be used as a source of
symmetry information in preference to the above space-group names.
They are only intended as comments.
;
_reflns_odcompleteness_completeness 99.98
_reflns_odcompleteness_iscentric 1
_reflns_odcompleteness_theta 66.97
_olex2_refinement_description
;
1. Fixed Uiso
 At 1.2 times of:
  All C(H) groups, All C(H,H) groups
 At 1.5 times of:
  All O(H) groups
2.a Secondary CH2 refined with riding coordinates:
 C8(H8A,H8B), C9(H9A,H9B), C17(H17A,H17B), C19(H19A,H19B), C21(H21A,H21B)
2.b Aromatic/amide H refined with riding coordinates:
 C2(H2), C3(H3), C4(H4), C5(H5), C7(H7), C10(H10), C12(H12), C13(H13),
 C14(H14), C15(H15)
2.c Idealised tetrahedral OH refined as rotating group with stretchable bonds:
 O4(H4A), O5(H5A)
;
_olex2_submission_special_instructions 'No special instructions were received'
_oxdiff_exptl_absorpt_empirical_details
;
Empirical correction (ABSPACK) includes:
- Absorption correction using spherical harmonics
- Frame scaling
;
_oxdiff_exptl_absorpt_empirical_full_max 1.659
_oxdiff_exptl_absorpt_empirical_full_min 0.783

loop_
_space_group_symop_operation_xyz
'x, y, z'
'-x, -y, -z'

loop_
_atom_site_label
_atom_site_type_symbol
_atom_site_fract_x
_atom_site_fract_y
_atom_site_fract_z
_atom_site_U_iso_or_equiv
_atom_site_adp_type
_atom_site_occupancy
_atom_site_site_symmetry_order
_atom_site_calc_flag
_atom_site_refinement_flags_posn
_atom_site_refinement_flags_adp
_atom_site_refinement_flags_occupancy
_atom_site_disorder_assembly
_atom_site_disorder_group
Co1 Co 0.51142(3) 0.56364(3) 0.11908(2) 0.01164(9) Uani 1 1 d . . . . .
F1 F 0.22517(13) 0.85493(12) 0.16375(9) 0.0252(3) Uani 1 1 d . . . . .
F2 F 0.21550(16) 0.71181(14) 0.23618(12) 0.0396(3) Uani 1 1 d . . . . .
F3 F 0.40681(16) 0.90058(14) 0.32092(10) 0.0410(4) Uani 1 1 d . . . . .
F4 F 0.07022(18) 0.11412(17) 0.44121(14) 0.0597(5) Uani 1 1 d . . . . .
F5 F 0.07251(19) -0.07118(15) 0.36988(12) 0.0550(4) Uani 1 1 d . . . . .
F6 F 0.2190(2) 0.09097(15) 0.34198(11) 0.0537(4) Uani 1 1 d . . . . .
F7 F 0.6737(2) 0.16671(16) 0.44139(17) 0.0681(5) Uani 1 1 d . . . . .
F8 F 0.73916(18) 0.28887(16) 0.35167(11) 0.0444(4) Uani 1 1 d . . . . .
F9 F 0.91995(19) 0.29887(19) 0.49244(13) 0.0587(5) Uani 1 1 d . . . . .
O1 O 0.48538(13) 0.59536(12) -0.02076(10) 0.0126(3) Uani 1 1 d . . . . .
O2 O 0.28658(14) 0.48901(12) 0.07693(10) 0.0151(3) Uani 1 1 d . . . . .
O3 O 0.51481(14) 0.72165(13) 0.20690(10) 0.0169(3) Uani 1 1 d . . . . .
O4 O 0.39432(17) 0.21627(14) 0.57478(12) 0.0256(3) Uani 1 1 d . . . . .
H4A H 0.436(3) 0.2414(8) 0.656(2) 0.038 Uiso 1 1 calc R U . . .
O5 O 0.58076(19) 0.37238(17) 0.49381(13) 0.0328(4) Uani 1 1 d . . . . .
H5A H 0.521(2) 0.322(3) 0.515(2) 0.049 Uiso 1 1 calc R U . . .
N1 N 0.73808(17) 0.64278(15) 0.16165(12) 0.0146(3) Uani 1 1 d . . . . .
N2 N 0.55337(17) 0.52235(15) 0.24847(12) 0.0144(3) Uani 1 1 d . . . . .
C1 C 0.5814(2) 0.71117(17) -0.01779(15) 0.0139(4) Uani 1 1 d . . . . .
C2 C 0.5184(2) 0.76127(19) -0.09265(15) 0.0178(4) Uani 1 1 d . . . . .
H2 H 0.410877 0.714238 -0.144321 0.021 Uiso 1 1 calc R U . . .
C3 C 0.6115(2) 0.8796(2) -0.09245(17) 0.0223(4) Uani 1 1 d . . . . .
H3 H 0.567087 0.912654 -0.143762 0.027 Uiso 1 1 calc R U . . .
C4 C 0.7692(2) 0.9494(2) -0.01738(17) 0.0252(4) Uani 1 1 d . . . . .
H4 H 0.832411 1.030285 -0.016834 0.030 Uiso 1 1 calc R U . . .
C5 C 0.8331(2) 0.90021(19) 0.05630(16) 0.0222(4) Uani 1 1 d . . . . .
H5 H 0.941235 0.947420 0.106843 0.027 Uiso 1 1 calc R U . . .
C6 C 0.7412(2) 0.78188(18) 0.05785(15) 0.0164(4) Uani 1 1 d . . . . .
C7 C 0.8167(2) 0.73290(18) 0.13468(14) 0.0161(4) Uani 1 1 d . . . . .
H7 H 0.930798 0.770090 0.166538 0.019 Uiso 1 1 calc R U . . .
C8 C 0.8188(2) 0.59133(19) 0.23416(15) 0.0176(4) Uani 1 1 d . . . . .
H8A H 0.932482 0.652251 0.277223 0.021 Uiso 1 1 calc R U . . .
H8B H 0.815888 0.508896 0.187789 0.021 Uiso 1 1 calc R U . . .
C9 C 0.7264(2) 0.5721(2) 0.31489(15) 0.0187(4) Uani 1 1 d . . . . .
H9A H 0.746968 0.510243 0.346876 0.022 Uiso 1 1 calc R U . . .
H9B H 0.760665 0.654389 0.378429 0.022 Uiso 1 1 calc R U . . .
C10 C 0.4474(2) 0.45404(18) 0.28013(15) 0.0176(4) Uani 1 1 d . . . . .
H10 H 0.485244 0.435650 0.344822 0.021 Uiso 1 1 calc R U . . .
C11 C 0.2762(2) 0.40352(19) 0.22489(15) 0.0176(4) Uani 1 1 d . . . . .
C12 C 0.1769(2) 0.3272(2) 0.26861(17) 0.0233(4) Uani 1 1 d . . . . .
H12 H 0.225194 0.310870 0.331968 0.028 Uiso 1 1 calc R U . . .
C13 C 0.0122(2) 0.2759(2) 0.22192(18) 0.0268(5) Uani 1 1 d . . . . .
H13 H -0.053113 0.223805 0.251745 0.032 Uiso 1 1 calc R U . . .
C14 C -0.0576(2) 0.3020(2) 0.12934(17) 0.0242(4) Uani 1 1 d . . . . .
H14 H -0.171484 0.268097 0.097220 0.029 Uiso 1 1 calc R U . . .
C15 C 0.0353(2) 0.37558(19) 0.08396(16) 0.0197(4) Uani 1 1 d . . . . .
H15 H -0.015425 0.392507 0.021804 0.024 Uiso 1 1 calc R U . . .
C16 C 0.2057(2) 0.42655(18) 0.12867(15) 0.0160(4) Uani 1 1 d . . . . .
C17 C 0.4132(2) 0.76660(19) 0.15121(16) 0.0189(4) Uani 1 1 d . . . . .
H17A H 0.339136 0.697977 0.077015 0.023 Uiso 1 1 calc R U . . .
H17B H 0.478921 0.839974 0.136117 0.023 Uiso 1 1 calc R U . . .
C18 C 0.3167(2) 0.8079(2) 0.21834(16) 0.0213(4) Uani 1 1 d . . . . .
C19 C 0.2999(3) 0.0834(2) 0.52370(17) 0.0285(5) Uani 1 1 d . . . . .
H19A H 0.255597 0.052857 0.578035 0.034 Uiso 1 1 calc R U . . .
H19B H 0.366943 0.038041 0.502365 0.034 Uiso 1 1 calc R U . . .
C20 C 0.1654(3) 0.0553(2) 0.41994(19) 0.0380(6) Uani 1 1 d . . . . .
C21 C 0.7387(3) 0.3842(2) 0.53556(18) 0.0316(5) Uani 1 1 d . . . . .
H21A H 0.758033 0.374919 0.610057 0.038 Uiso 1 1 calc R U . . .
H21B H 0.815225 0.470472 0.547214 0.038 Uiso 1 1 calc R U . . .
C22 C 0.7679(3) 0.2852(2) 0.45533(19) 0.0323(5) Uani 1 1 d . . . . .

loop_
_atom_site_aniso_label
_atom_site_aniso_U_11
_atom_site_aniso_U_22
_atom_site_aniso_U_33
_atom_site_aniso_U_23
_atom_site_aniso_U_13
_atom_site_aniso_U_12
Co1 0.00976(14) 0.01365(16) 0.01055(14) 0.00374(11) 0.00407(10) 0.00401(11)
F1 0.0240(6) 0.0314(7) 0.0268(6) 0.0125(5) 0.0085(5) 0.0184(5)
F2 0.0379(7) 0.0503(9) 0.0618(9) 0.0392(8) 0.0368(7) 0.0274(7)
F3 0.0396(7) 0.0513(9) 0.0220(6) -0.0083(6) -0.0004(5) 0.0325(7)
F4 0.0439(8) 0.0579(11) 0.0552(9) -0.0060(8) -0.0073(7) 0.0338(8)
F5 0.0545(9) 0.0336(9) 0.0386(8) -0.0077(7) -0.0131(7) 0.0095(7)
F6 0.0880(12) 0.0492(10) 0.0213(7) 0.0097(7) 0.0057(7) 0.0372(9)
F7 0.0931(14) 0.0343(10) 0.0963(14) 0.0298(10) 0.0490(12) 0.0343(10)
F8 0.0558(9) 0.0659(11) 0.0249(6) 0.0167(7) 0.0177(6) 0.0390(8)
F9 0.0509(9) 0.0982(14) 0.0457(9) 0.0256(9) 0.0161(7) 0.0548(10)
O1 0.0116(5) 0.0122(6) 0.0127(6) 0.0039(5) 0.0046(5) 0.0039(5)
O2 0.0124(6) 0.0173(7) 0.0158(6) 0.0068(5) 0.0062(5) 0.0051(5)
O3 0.0171(6) 0.0189(7) 0.0150(6) 0.0039(5) 0.0048(5) 0.0103(5)
O4 0.0330(8) 0.0227(8) 0.0169(7) 0.0036(6) 0.0067(6) 0.0110(6)
O5 0.0367(8) 0.0461(11) 0.0320(8) 0.0231(8) 0.0173(7) 0.0259(8)
N1 0.0138(7) 0.0155(8) 0.0125(7) 0.0024(6) 0.0046(6) 0.0061(6)
N2 0.0137(7) 0.0163(8) 0.0128(7) 0.0039(6) 0.0039(6) 0.0075(6)
C1 0.0158(8) 0.0116(9) 0.0164(8) 0.0047(7) 0.0100(7) 0.0056(7)
C2 0.0180(8) 0.0180(10) 0.0182(9) 0.0060(8) 0.0083(7) 0.0077(8)
C3 0.0279(10) 0.0206(11) 0.0250(10) 0.0131(9) 0.0129(8) 0.0118(9)
C4 0.0282(10) 0.0169(11) 0.0298(10) 0.0100(9) 0.0141(9) 0.0049(9)
C5 0.0182(9) 0.0187(11) 0.0241(9) 0.0062(8) 0.0083(8) 0.0022(8)
C6 0.0160(8) 0.0163(10) 0.0151(8) 0.0037(7) 0.0076(7) 0.0049(7)
C7 0.0115(8) 0.0150(10) 0.0151(8) 0.0005(7) 0.0045(7) 0.0020(7)
C8 0.0128(8) 0.0215(10) 0.0180(8) 0.0067(8) 0.0039(7) 0.0081(7)
C9 0.0149(8) 0.0245(11) 0.0153(8) 0.0073(8) 0.0026(7) 0.0086(8)
C10 0.0227(9) 0.0173(10) 0.0153(8) 0.0062(8) 0.0085(7) 0.0097(8)
C11 0.0191(9) 0.0167(10) 0.0182(8) 0.0052(8) 0.0107(7) 0.0069(8)
C12 0.0280(10) 0.0226(11) 0.0220(9) 0.0100(8) 0.0134(8) 0.0092(9)
C13 0.0274(10) 0.0241(11) 0.0327(11) 0.0126(9) 0.0210(9) 0.0066(9)
C14 0.0165(9) 0.0223(11) 0.0303(10) 0.0051(9) 0.0128(8) 0.0049(8)
C15 0.0161(9) 0.0186(10) 0.0237(9) 0.0064(8) 0.0091(7) 0.0063(8)
C16 0.0164(8) 0.0146(10) 0.0175(8) 0.0040(7) 0.0096(7) 0.0061(7)
C17 0.0204(9) 0.0204(10) 0.0198(9) 0.0084(8) 0.0087(7) 0.0114(8)
C18 0.0207(9) 0.0258(11) 0.0198(9) 0.0082(8) 0.0071(7) 0.0129(8)
C19 0.0338(11) 0.0256(12) 0.0210(10) 0.0030(9) 0.0044(9) 0.0142(10)
C20 0.0433(13) 0.0310(14) 0.0277(11) -0.0010(10) -0.0019(10) 0.0205(11)
C21 0.0353(12) 0.0404(14) 0.0241(10) 0.0129(10) 0.0102(9) 0.0207(11)
C22 0.0380(12) 0.0371(14) 0.0321(11) 0.0178(11) 0.0131(10) 0.0230(11)

loop_
_atom_type_symbol
_atom_type_description
_atom_type_scat_dispersion_real
_atom_type_scat_dispersion_imag
_atom_type_scat_source
C C 0.0181 0.0091 'International Tables Vol C Tables 4.2.6.8 and 6.1.1.4'
H H 0.0000 0.0000 'International Tables Vol C Tables 4.2.6.8 and 6.1.1.4'
N N 0.0311 0.0180 'International Tables Vol C Tables 4.2.6.8 and 6.1.1.4'
O O 0.0492 0.0322 'International Tables Vol C Tables 4.2.6.8 and 6.1.1.4'
F F 0.0727 0.0534 'International Tables Vol C Tables 4.2.6.8 and 6.1.1.4'
Co Co -2.3653 3.6143 'International Tables Vol C Tables 4.2.6.8 and 6.1.1.4'

loop_
_exptl_crystal_face_index_h
_exptl_crystal_face_index_k
_exptl_crystal_face_index_l
_exptl_crystal_face_perp_dist
0 -1 0 0.0190
0 1 0 0.0129
5 -4 -2 0.0711
-5 4 2 0.0596
0 2 -5 0.0102
0 -2 5 0.0114
0 -4 -5 0.0107

loop_
_geom_angle_atom_site_label_1
_geom_angle_atom_site_label_2
_geom_angle_atom_site_label_3
_geom_angle
_geom_angle_site_symmetry_1
_geom_angle_site_symmetry_3
_geom_angle_publ_flag
O1 Co1 Co1 41.28(4) . 2_665 ?
O1 Co1 Co1 40.05(3) 2_665 2_665 ?
O1 Co1 O1 81.33(5) . 2_665 ?
O2 Co1 Co1 90.77(4) . 2_665 ?
O2 Co1 O1 88.58(5) . . ?
O2 Co1 O1 92.54(5) . 2_665 ?
O2 Co1 O3 89.38(6) . . ?
O2 Co1 N1 178.60(6) . . ?
O2 Co1 N2 95.85(6) . . ?
O3 Co1 Co1 136.43(4) . 2_665 ?
O3 Co1 O1 95.19(5) . . ?
O3 Co1 O1 175.98(5) . 2_665 ?
N1 Co1 Co1 89.53(4) . 2_665 ?
N1 Co1 O1 90.74(5) . . ?
N1 Co1 O1 88.57(6) . 2_665 ?
N1 Co1 O3 89.46(6) . . ?
N2 Co1 Co1 132.38(5) . 2_665 ?
N2 Co1 O1 172.55(6) . . ?
N2 Co1 O1 92.46(6) . 2_665 ?
N2 Co1 O3 90.86(6) . . ?
N2 Co1 N1 84.95(6) . . ?
Co1 O1 Co1 98.67(5) . 2_665 ?
C1 O1 Co1 119.11(10) . . ?
C1 O1 Co1 119.44(10) . 2_665 ?
C16 O2 Co1 125.65(11) . . ?
C17 O3 Co1 116.43(11) . . ?
C19 O4 H4A 109.5 . . ?
C21 O5 H5A 109.5 . . ?
C7 N1 Co1 125.85(13) . . ?
C7 N1 C8 121.89(15) . . ?
C8 N1 Co1 112.24(11) . . ?
C9 N2 Co1 114.29(11) . . ?
C10 N2 Co1 126.04(12) . . ?
C10 N2 C9 119.64(15) . . ?
O1 C1 C2 118.61(15) . . ?
O1 C1 C6 122.51(16) . . ?
C2 C1 C6 118.87(16) . . ?
C1 C2 H2 119.6 . . ?
C3 C2 C1 120.75(17) . . ?
C3 C2 H2 119.6 . . ?
C2 C3 H3 119.9 . . ?
C4 C3 C2 120.23(18) . . ?
C4 C3 H3 119.9 . . ?
C3 C4 H4 120.3 . . ?
C5 C4 C3 119.48(18) . . ?
C5 C4 H4 120.3 . . ?
C4 C5 H5 119.4 . . ?
C4 C5 C6 121.15(18) . . ?
C6 C5 H5 119.4 . . ?
C1 C6 C7 121.75(16) . . ?
C5 C6 C1 119.51(17) . . ?
C5 C6 C7 118.68(16) . . ?
N1 C7 C6 123.62(16) . . ?
N1 C7 H7 118.2 . . ?
C6 C7 H7 118.2 . . ?
N1 C8 H8A 110.6 . . ?
N1 C8 H8B 110.6 . . ?
N1 C8 C9 105.76(14) . . ?
H8A C8 H8B 108.7 . . ?
C9 C8 H8A 110.6 . . ?
C9 C8 H8B 110.6 . . ?
N2 C9 C8 107.32(14) . . ?
N2 C9 H9A 110.3 . . ?
N2 C9 H9B 110.3 . . ?
C8 C9 H9A 110.3 . . ?
C8 C9 H9B 110.3 . . ?
H9A C9 H9B 108.5 . . ?
N2 C10 H10 117.6 . . ?
N2 C10 C11 124.89(16) . . ?
C11 C10 H10 117.6 . . ?
C12 C11 C10 117.62(17) . . ?
C12 C11 C16 119.78(17) . . ?
C16 C11 C10 122.60(16) . . ?
C11 C12 H12 119.2 . . ?
C13 C12 C11 121.64(18) . . ?
C13 C12 H12 119.2 . . ?
C12 C13 H13 120.7 . . ?
C12 C13 C14 118.65(17) . . ?
C14 C13 H13 120.7 . . ?
C13 C14 H14 119.3 . . ?
C15 C14 C13 121.42(18) . . ?
C15 C14 H14 119.3 . . ?
C14 C15 H15 119.5 . . ?
C14 C15 C16 120.96(18) . . ?
C16 C15 H15 119.5 . . ?
O2 C16 C11 124.71(16) . . ?
O2 C16 C15 117.77(16) . . ?
C15 C16 C11 117.49(16) . . ?
O3 C17 H17A 109.0 . . ?
O3 C17 H17B 109.0 . . ?
O3 C17 C18 112.76(15) . . ?
H17A C17 H17B 107.8 . . ?
C18 C17 H17A 109.0 . . ?
C18 C17 H17B 109.0 . . ?
F1 C18 C17 110.88(15) . . ?
F2 C18 F1 106.29(15) . . ?
F2 C18 C17 113.15(18) . . ?
F3 C18 F1 106.02(17) . . ?
F3 C18 F2 106.43(16) . . ?
F3 C18 C17 113.54(16) . . ?
O4 C19 H19A 109.8 . . ?
O4 C19 H19B 109.8 . . ?
O4 C19 C20 109.16(18) . . ?
H19A C19 H19B 108.3 . . ?
C20 C19 H19A 109.8 . . ?
C20 C19 H19B 109.8 . . ?
F4 C20 F5 107.5(2) . . ?
F4 C20 F6 106.0(2) . . ?
F4 C20 C19 113.6(2) . . ?
F5 C20 C19 110.4(2) . . ?
F6 C20 F5 106.72(19) . . ?
F6 C20 C19 112.2(2) . . ?
O5 C21 H21A 109.4 . . ?
O5 C21 H21B 109.4 . . ?
O5 C21 C22 111.21(19) . . ?
H21A C21 H21B 108.0 . . ?
C22 C21 H21A 109.4 . . ?
C22 C21 H21B 109.4 . . ?
F7 C22 F9 107.0(2) . . ?
F7 C22 C21 111.92(19) . . ?
F8 C22 F7 106.0(2) . . ?
F8 C22 F9 106.99(18) . . ?
F8 C22 C21 112.95(19) . . ?
F9 C22 C21 111.6(2) . . ?

loop_
_geom_bond_atom_site_label_1
_geom_bond_atom_site_label_2
_geom_bond_distance
_geom_bond_site_symmetry_2
_geom_bond_publ_flag
Co1 Co1 2.9796(5) 2_665 ?
Co1 O1 1.9396(11) . ?
Co1 O1 1.9885(13) 2_665 ?
Co1 O2 1.8762(12) . ?
Co1 O3 1.9021(13) . ?
Co1 N1 1.8932(14) . ?
Co1 N2 1.8773(14) . ?
F1 C18 1.348(2) . ?
F2 C18 1.342(2) . ?
F3 C18 1.340(2) . ?
F4 C20 1.332(3) . ?
F5 C20 1.344(3) . ?
F6 C20 1.338(3) . ?
F7 C22 1.335(3) . ?
F8 C22 1.333(2) . ?
F9 C22 1.337(3) . ?
O1 C1 1.364(2) . ?
O2 C16 1.311(2) . ?
O3 C17 1.399(2) . ?
O4 H4A 0.96(3) . ?
O4 C19 1.407(3) . ?
O5 H5A 0.83(3) . ?
O5 C21 1.402(3) . ?
N1 C7 1.276(2) . ?
N1 C8 1.464(2) . ?
N2 C9 1.480(2) . ?
N2 C10 1.288(2) . ?
C1 C2 1.396(3) . ?
C1 C6 1.408(2) . ?
C2 H2 0.9500 . ?
C2 C3 1.395(3) . ?
C3 H3 0.9500 . ?
C3 C4 1.391(3) . ?
C4 H4 0.9500 . ?
C4 C5 1.380(3) . ?
C5 H5 0.9500 . ?
C5 C6 1.401(3) . ?
C6 C7 1.455(3) . ?
C7 H7 0.9500 . ?
C8 H8A 0.9900 . ?
C8 H8B 0.9900 . ?
C8 C9 1.523(2) . ?
C9 H9A 0.9900 . ?
C9 H9B 0.9900 . ?
C10 H10 0.9500 . ?
C10 C11 1.438(3) . ?
C11 C12 1.410(2) . ?
C11 C16 1.421(3) . ?
C12 H12 0.9500 . ?
C12 C13 1.373(3) . ?
C13 H13 0.9500 . ?
C13 C14 1.402(3) . ?
C14 H14 0.9500 . ?
C14 C15 1.376(3) . ?
C15 H15 0.9500 . ?
C15 C16 1.418(2) . ?
C17 H17A 0.9900 . ?
C17 H17B 0.9900 . ?
C17 C18 1.494(3) . ?
C19 H19A 0.9900 . ?
C19 H19B 0.9900 . ?
C19 C20 1.497(3) . ?
C21 H21A 0.9900 . ?
C21 H21B 0.9900 . ?
C21 C22 1.489(3) . ?

loop_
_geom_torsion_atom_site_label_1
_geom_torsion_atom_site_label_2
_geom_torsion_atom_site_label_3
_geom_torsion_atom_site_label_4
_geom_torsion
_geom_torsion_site_symmetry_1
_geom_torsion_site_symmetry_2
_geom_torsion_site_symmetry_3
_geom_torsion_site_symmetry_4
_geom_torsion_publ_flag
Co1 Co1 O2 C16 130.06(14) 2_665 . . . ?
Co1 Co1 N1 C7 71.30(15) 2_665 . . . ?
Co1 Co1 N1 C8 -110.35(12) 2_665 . . . ?
Co1 Co1 N2 C9 86.77(14) 2_665 . . . ?
Co1 Co1 N2 C10 -91.23(17) 2_665 . . . ?
Co1 O1 C1 C2 92.11(17) 2_665 . . . ?
Co1 O1 C1 C2 -147.07(13) . . . . ?
Co1 O1 C1 C6 32.9(2) . . . . ?
Co1 O1 C1 C6 -87.92(18) 2_665 . . . ?
Co1 O2 C16 C11 -1.0(3) . . . . ?
Co1 O2 C16 C15 -179.48(13) . . . . ?
Co1 O3 C17 C18 132.23(14) . . . . ?
Co1 N1 C7 C6 -5.3(3) . . . . ?
Co1 N1 C8 C9 -39.83(17) . . . . ?
Co1 N2 C9 C8 -24.21(19) . . . . ?
Co1 N2 C10 C11 -4.0(3) . . . . ?
O1 Co1 O2 C16 90.02(15) 2_665 . . . ?
O1 Co1 O2 C16 171.28(15) . . . . ?
O1 Co1 N1 C7 111.35(15) 2_665 . . . ?
O1 Co1 N1 C7 30.04(16) . . . . ?
O1 Co1 N1 C8 -151.61(12) . . . . ?
O1 Co1 N1 C8 -70.30(12) 2_665 . . . ?
O1 Co1 N2 C9 90.38(13) 2_665 . . . ?
O1 Co1 N2 C10 -87.62(17) 2_665 . . . ?
O1 C1 C2 C3 179.66(17) . . . . ?
O1 C1 C6 C5 179.99(16) . . . . ?
O1 C1 C6 C7 2.7(3) . . . . ?
O2 Co1 N2 C9 -176.81(13) . . . . ?
O2 Co1 N2 C10 5.19(18) . . . . ?
O3 Co1 O2 C16 -93.51(15) . . . . ?
O3 Co1 N1 C7 -65.14(15) . . . . ?
O3 Co1 N1 C8 113.21(12) . . . . ?
O3 Co1 N2 C9 -87.35(13) . . . . ?
O3 Co1 N2 C10 94.66(17) . . . . ?
O3 C17 C18 F1 177.68(15) . . . . ?
O3 C17 C18 F2 -63.0(2) . . . . ?
O3 C17 C18 F3 58.5(2) . . . . ?
O4 C19 C20 F4 -58.8(3) . . . . ?
O4 C19 C20 F5 -179.57(19) . . . . ?
O4 C19 C20 F6 61.6(2) . . . . ?
O5 C21 C22 F7 -62.5(2) . . . . ?
O5 C21 C22 F8 57.0(3) . . . . ?
O5 C21 C22 F9 177.60(18) . . . . ?
N1 Co1 N2 C9 2.03(13) . . . . ?
N1 Co1 N2 C10 -175.97(17) . . . . ?
N1 C8 C9 N2 39.5(2) . . . . ?
N2 Co1 O2 C16 -2.71(16) . . . . ?
N2 Co1 N1 C7 -156.05(16) . . . . ?
N2 Co1 N1 C8 22.30(12) . . . . ?
N2 C10 C11 C12 178.15(19) . . . . ?
N2 C10 C11 C16 -1.1(3) . . . . ?
C1 C2 C3 C4 0.1(3) . . . . ?
C1 C6 C7 N1 -18.8(3) . . . . ?
C2 C1 C6 C5 0.0(3) . . . . ?
C2 C1 C6 C7 -177.31(17) . . . . ?
C2 C3 C4 C5 0.5(3) . . . . ?
C3 C4 C5 C6 -0.8(3) . . . . ?
C4 C5 C6 C1 0.6(3) . . . . ?
C4 C5 C6 C7 177.97(18) . . . . ?
C5 C6 C7 N1 163.91(18) . . . . ?
C6 C1 C2 C3 -0.3(3) . . . . ?
C7 N1 C8 C9 138.59(17) . . . . ?
C8 N1 C7 C6 176.46(17) . . . . ?
C9 N2 C10 C11 178.09(18) . . . . ?
C10 N2 C9 C8 153.93(18) . . . . ?
C10 C11 C12 C13 179.4(2) . . . . ?
C10 C11 C16 O2 3.8(3) . . . . ?
C10 C11 C16 C15 -177.76(18) . . . . ?
C11 C12 C13 C14 -0.8(3) . . . . ?
C12 C11 C16 O2 -175.44(18) . . . . ?
C12 C11 C16 C15 3.0(3) . . . . ?
C12 C13 C14 C15 1.0(3) . . . . ?
C13 C14 C15 C16 0.8(3) . . . . ?
C14 C15 C16 O2 175.79(18) . . . . ?
C14 C15 C16 C11 -2.8(3) . . . . ?
C16 C11 C12 C13 -1.3(3) . . . . ?

loop_
_exptl_oxdiff_crystal_face_indexfrac_h
_exptl_oxdiff_crystal_face_indexfrac_k
_exptl_oxdiff_crystal_face_indexfrac_l
_exptl_oxdiff_crystal_face_x
_exptl_oxdiff_crystal_face_y
_exptl_oxdiff_crystal_face_z
0.0000 -1.0000 -0.0004 0.0124 -0.0857 -0.1196
-0.0000 1.0000 0.0004 -0.0124 0.0857 0.1196
5.0024 -4.0031 -2.0044 -0.0450 0.4864 -0.7317
-5.0024 4.0031 2.0044 0.0450 -0.4864 0.7317
-0.0006 2.0032 -5.0008 -0.6085 -0.0120 0.0047
0.0006 -2.0032 5.0008 0.6085 0.0120 -0.0047
-0.0005 -3.9968 -5.0031 -0.5339 -0.5260 -0.7128
